data_4128627
loop_
_publ_author_name
'Sandmeier, Tobias'
'Goetzke, F. Wieland'
'Krautwald, Simon'
'Carreira, Erick M.'

_publ_section_title
;
 Iridium-Catalyzed Enantioselective Allylic Substitution with Aqueous
 Solutions of Nucleophiles.
;
_journal_issue 31
_journal_name_full 'Journal of the American Chemical Society'
_journal_page_first 12212
_journal_page_last 12218
_journal_paper_doi 10.1021/jacs.9b05830
_journal_volume 141
_journal_year 2019
_chemical_absolute_configuration ad
_chemical_formula_moiety 'C15 H14 Cl2 O'
_chemical_formula_sum 'C15 H14 Cl2 O'
_chemical_formula_weight 281.16
_space_group_crystal_system triclinic
_space_group_IT_number 1
_space_group_name_Hall 'P 1'
_space_group_name_H-M_alt 'P 1'
_atom_sites_solution_hydrogens geom
_atom_sites_solution_primary dual
_audit_creation_date 2018-03-08
_audit_creation_method
;
Olex2 1.2
(compiled 2017.08.10 svn.r3458 for OlexSys, GUI svn.r5381)
;
_cell_angle_alpha 83.978(6)
_cell_angle_beta 88.299(7)
_cell_angle_gamma 88.260(6)
_cell_formula_units_Z 2
_cell_length_a 5.8128(4)
_cell_length_b 8.5698(6)
_cell_length_c 13.4075(11)
_cell_measurement_reflns_used 1668
_cell_measurement_temperature 100.0(1)
_cell_measurement_theta_max 53.7360
_cell_measurement_theta_min 5.1970
_cell_volume 663.66(9)
_computing_cell_refinement 'CrysAlisPro 1.171.39.31d (Rigaku OD, 2017)'
_computing_data_collection 'CrysAlisPro 1.171.39.31d (Rigaku OD, 2017)'
_computing_data_reduction 'CrysAlisPro 1.171.39.31d (Rigaku OD, 2017)'
_computing_molecular_graphics 'Olex2 (Dolomanov et al., 2009)'
_computing_publication_material 'Olex2 (Dolomanov et al., 2009)'
_computing_structure_refinement 'ShelXL (Sheldrick, 2015)'
_computing_structure_solution 'ShelXT (Sheldrick, 2015)'
_diffrn_ambient_environment N~2~
_diffrn_ambient_temperature 100.0(1)
_diffrn_detector 'CCD plate'
_diffrn_detector_type 'Pilatus 300K'
_diffrn_measured_fraction_theta_full 0.978
_diffrn_measured_fraction_theta_max 0.978
_diffrn_measurement_details
;
List of Runs (angles in degrees, time in seconds):

  # Type    Start    End  Width  t~exp~   \w     \q     \k     \f   Frames
--------------------------------------------------------------------------
  1  \w    -14.00  74.00   0.50    3.50    --   -1.09  38.00 -90.00  176
  2  \w     59.00 127.00   0.50    3.50    --   56.14 178.00  30.00  136
  3  \w    -69.00  -3.00   0.50    3.50    --  -58.32  19.00-120.00  132
  4  \w    -82.00   8.00   0.50    3.50    --  -58.32  77.00 -90.00  180
  5  \w    -82.00   8.00   0.50    3.50    --  -58.32  77.00-150.00  180
  6  \w    -82.00   8.00   0.50    3.50    --  -58.32  77.00  60.00  180
  7  \w    -82.00   8.00   0.50    3.50    --  -58.32  77.00 120.00  180
  8  \w   -120.00 -64.00   0.50    3.50    --  -58.32 -57.00  30.00  112
  9  \w   -130.00 -43.00   0.50    3.50    --  -58.32 -57.00  90.00  174
 10  \w   -128.00 -84.00   0.50    3.50    --  -58.32 -99.00 150.00   88
 11  \w     40.00 115.00   0.50    3.50    --   56.14-143.00  46.00  150
 12  \w     32.00 106.00   0.50    3.50    --   56.14-127.00-144.00  148
 13  \w   -128.00 -84.00   0.50    3.50    --  -58.32 -99.00-180.00   88
;
_diffrn_measurement_device 'four-circle diffractometer'
_diffrn_measurement_device_type 'XtaLAB Synergy, Dualflex, Pilatus 300K'
_diffrn_measurement_method '\w scans'
_diffrn_orient_matrix_type 'CrysAlisPro convention (1999,Acta A55,543-557)'
_diffrn_orient_matrix_UB_11 -0.1629869000
_diffrn_orient_matrix_UB_12 0.1397439000
_diffrn_orient_matrix_UB_13 -0.0331086000
_diffrn_orient_matrix_UB_21 0.0691486000
_diffrn_orient_matrix_UB_22 -0.0147355000
_diffrn_orient_matrix_UB_23 -0.1105025000
_diffrn_orient_matrix_UB_31 -0.1975083000
_diffrn_orient_matrix_UB_32 -0.1138188000
_diffrn_orient_matrix_UB_33 -0.0072271000
_diffrn_radiation_monochromator mirror
_diffrn_radiation_probe x-ray
_diffrn_radiation_type CuK\a
_diffrn_radiation_wavelength 1.54184
_diffrn_reflns_av_R_equivalents 0.0530
_diffrn_reflns_av_unetI/netI 0.0696
_diffrn_reflns_Laue_measured_fraction_full 0.978
_diffrn_reflns_Laue_measured_fraction_max 0.978
_diffrn_reflns_limit_h_max 5
_diffrn_reflns_limit_h_min -6
_diffrn_reflns_limit_k_max 8
_diffrn_reflns_limit_k_min -8
_diffrn_reflns_limit_l_max 14
_diffrn_reflns_limit_l_min -14
_diffrn_reflns_number 4212
_diffrn_reflns_point_group_measured_fraction_full 0.659
_diffrn_reflns_point_group_measured_fraction_max 0.659
_diffrn_reflns_theta_full 54.071
_diffrn_reflns_theta_max 54.071
_diffrn_reflns_theta_min 3.316
_diffrn_source 'micro-focus sealed X-ray tube'
_diffrn_source_type 'PhotonJet (Cu) X-ray Source'
_exptl_absorpt_coefficient_mu 4.262
_exptl_absorpt_correction_T_max 1.000
_exptl_absorpt_correction_T_min 0.613
_exptl_absorpt_correction_type gaussian
_exptl_absorpt_process_details
;
CrysAlisPro 1.171.39.31d (Rigaku Oxford Diffraction, 2017)
Numerical absorption correction based on gaussian integration over
			a multifaceted crystal model
Empirical absorption correction using spherical harmonics,
 implemented in SCALE3 ABSPACK scaling algorithm.
;
_exptl_crystal_colour 'clear colourless'
_exptl_crystal_colour_lustre clear
_exptl_crystal_colour_primary colourless
_exptl_crystal_density_diffrn 1.407
_exptl_crystal_description plate
_exptl_crystal_F_000 292
_exptl_crystal_size_max 0.135
_exptl_crystal_size_mid 0.057
_exptl_crystal_size_min 0.011
_refine_diff_density_max 0.675
_refine_diff_density_min -0.432
_refine_diff_density_rms 0.100
_refine_ls_abs_structure_details
;
 Classical Flack method preferred over Parsons because s.u. lower.
;
_refine_ls_abs_structure_Flack -0.02(5)
_refine_ls_extinction_method none
_refine_ls_goodness_of_fit_ref 1.042
_refine_ls_hydrogen_treatment constr
_refine_ls_matrix_type full
_refine_ls_number_parameters 327
_refine_ls_number_reflns 2102
_refine_ls_number_restraints 3
_refine_ls_restrained_S_all 1.041
_refine_ls_R_factor_all 0.0802
_refine_ls_R_factor_gt 0.0712
_refine_ls_shift/su_max 0.000
_refine_ls_shift/su_mean 0.000
_refine_ls_structure_factor_coef Fsqd
_refine_ls_weighting_details 'w=1/[\s^2^(Fo^2^)+(0.1407P)^2^] where P=(Fo^2^+2Fc^2^)/3'
_refine_ls_weighting_scheme calc
_refine_ls_wR_factor_gt 0.1782
_refine_ls_wR_factor_ref 0.1845
_reflns_Friedel_coverage 0.348
_reflns_Friedel_fraction_full 0.341
_reflns_Friedel_fraction_max 0.341
_reflns_number_gt 1806
_reflns_number_total 2102
_reflns_threshold_expression 'I > 2\s(I)'
_cod_data_source_file ja9b05830_si_005.cif
_cod_data_source_block ca060318_1_1
_cod_database_code 4128627
_shelx_shelxl_version_number 2016/6
_chemical_oxdiff_formula C15H14Cl2O
_shelx_space_group_comment
;
The symmetry employed for this shelxl refinement is uniquely defined
by the following loop, which should always be used as a source of
symmetry information in preference to the above space-group names.
They are only intended as comments.
;
_reflns_odcompleteness_completeness 100.00
_reflns_odcompleteness_iscentric 1
_reflns_odcompleteness_theta 50.38
_olex2_refinement_description
;
1. Fixed Uiso
 At 1.2 times of:
  All C(H) groups, All C(H,H) groups
 At 1.5 times of:
  All O(H) groups
2.a Ternary CH refined with riding coordinates:
 C3B(H3B), C3A(H3A)
2.b Secondary CH2 refined with riding coordinates:
 C1B(H1BA,H1BB), C1A(H1AA,H1AB)
2.c Aromatic/amide H refined with riding coordinates:
 C15B(H15B), C8A(H8A), C4B(H4B), C10A(H10A), C15A(H15A), C7B(H7B), C7A(H7A),
 C13B(H13B), C8B(H8B), C13A(H13A), C11B(H11B), C4A(H4A), C11A(H11A), C10B(H10B),
  C12B(H12B), C12A(H12A)
2.d X=CH2 refined with riding coordinates:
 C5A(H5AA,H5AB), C5B(H5BA,H5BB)
2.e Idealised tetrahedral OH refined as rotating group:
 O1A(H1A), O1B(H1B)
;
_olex2_date_sample_data_collection 2018-03-07
_olex2_date_sample_submission 2018-03-05
_olex2_submission_original_sample_id ca060318_1_1
_olex2_submission_special_instructions 'No special instructions were received'
_oxdiff_exptl_absorpt_empirical_details
;
Empirical correction (ABSPACK) includes:
- Absorption correction using spherical harmonics
- Frame scaling
- Detector area scaling
;
_oxdiff_exptl_absorpt_empirical_full_max 1.707
_oxdiff_exptl_absorpt_empirical_full_min 0.651

loop_
_space_group_symop_operation_xyz
'x, y, z'

loop_
_atom_site_label
_atom_site_type_symbol
_atom_site_fract_x
_atom_site_fract_y
_atom_site_fract_z
_atom_site_U_iso_or_equiv
_atom_site_adp_type
_atom_site_occupancy
_atom_site_site_symmetry_order
_atom_site_calc_flag
_atom_site_refinement_flags_posn
Cl2A Cl 0.3879(5) 0.4610(4) 0.6564(2) 0.0352(9) Uani 1 1 d .
Cl1A Cl -0.0596(5) 0.3257(4) 0.6532(3) 0.0393(9) Uani 1 1 d .
Cl1B Cl 0.4366(5) 0.7667(4) 0.3913(3) 0.0433(10) Uani 1 1 d .
Cl2B Cl 0.8705(5) 0.7618(4) 0.4934(3) 0.0424(10) Uani 1 1 d .
O1A O 0.2334(17) 0.3832(11) 0.4565(7) 0.042(2) Uani 1 1 d .
H1A H 0.338552 0.445404 0.451501 0.063 Uiso 1 1 calc GR
O1B O 0.7150(18) 0.4590(12) 0.4284(8) 0.049(3) Uani 1 1 d .
H1B H 0.772294 0.473768 0.481680 0.073 Uiso 1 1 calc GR
C9B C 0.687(2) 0.7935(15) -0.0138(9) 0.027(3) Uani 1 1 d .
C9A C 0.199(2) 0.2356(15) 1.0221(9) 0.027(3) Uani 1 1 d .
C6A C 0.285(2) 0.1719(15) 0.8195(10) 0.028(3) Uani 1 1 d .
C15B C 0.939(2) 0.7605(15) 0.1310(10) 0.030(3) Uani 1 1 d .
H15B H 1.076317 0.723433 0.159501 0.035 Uiso 1 1 calc R
C8A C 0.046(2) 0.1493(16) 0.9725(9) 0.031(3) Uani 1 1 d .
H8A H -0.082837 0.108232 1.007355 0.038 Uiso 1 1 calc R
C4B C 0.785(3) 1.0269(17) 0.3201(11) 0.039(4) Uani 1 1 d .
H4B H 0.632772 1.062747 0.315864 0.047 Uiso 1 1 calc R
C14A C 0.407(2) 0.2857(15) 0.9686(10) 0.030(3) Uani 1 1 d .
C14B C 0.903(2) 0.7329(16) 0.0303(10) 0.030(3) Uani 1 1 d .
C10A C 0.163(2) 0.2657(18) 1.1202(10) 0.036(4) Uani 1 1 d .
H10A H 0.028925 0.231956 1.154550 0.043 Uiso 1 1 calc R
C3B C 0.841(2) 0.8642(16) 0.2953(10) 0.034(3) Uani 1 1 d .
H3B H 1.009178 0.852544 0.299400 0.041 Uiso 1 1 calc R
C15A C 0.439(2) 0.2527(16) 0.8700(10) 0.028(3) Uani 1 1 d .
H15A H 0.573221 0.286891 0.835798 0.034 Uiso 1 1 calc R
C6B C 0.788(2) 0.8364(16) 0.1886(10) 0.032(3) Uani 1 1 d .
C7B C 0.575(2) 0.8965(16) 0.1437(10) 0.030(3) Uani 1 1 d .
H7B H 0.468088 0.950122 0.181097 0.037 Uiso 1 1 calc R
C7A C 0.081(2) 0.1236(15) 0.8742(11) 0.033(3) Uani 1 1 d .
H7A H -0.030815 0.073382 0.842314 0.040 Uiso 1 1 calc R
C13B C 1.055(2) 0.6536(17) -0.0286(10) 0.033(3) Uani 1 1 d .
H13B H 1.192165 0.613770 -0.001208 0.039 Uiso 1 1 calc R
C8B C 0.532(2) 0.8748(17) 0.0472(12) 0.039(4) Uani 1 1 d .
H8B H 0.394476 0.915094 0.020019 0.046 Uiso 1 1 calc R
C3A C 0.327(2) 0.1472(16) 0.7126(9) 0.031(3) Uani 1 1 d .
H3A H 0.494091 0.138264 0.703294 0.037 Uiso 1 1 calc R
C13A C 0.561(2) 0.3693(16) 1.0195(10) 0.030(3) Uani 1 1 d .
H13A H 0.694388 0.404666 0.985684 0.037 Uiso 1 1 calc R
C11B C 0.808(2) 0.6895(16) -0.1693(11) 0.035(3) Uani 1 1 d .
H11B H 0.779458 0.675101 -0.235576 0.042 Uiso 1 1 calc R
C4A C 0.233(3) -0.0045(17) 0.6835(10) 0.042(4) Uani 1 1 d .
H4A H 0.074594 -0.016338 0.688886 0.050 Uiso 1 1 calc R
C11A C 0.322(3) 0.3448(19) 1.1686(11) 0.046(4) Uani 1 1 d .
H11A H 0.297272 0.361846 1.235515 0.055 Uiso 1 1 calc R
C10B C 0.649(3) 0.7688(17) -0.1128(10) 0.039(4) Uani 1 1 d .
H10B H 0.512597 0.806777 -0.141883 0.047 Uiso 1 1 calc R
C5A C 0.356(3) -0.1187(19) 0.6519(11) 0.054(4) Uani 1 1 d .
H5AA H 0.514684 -0.111540 0.645529 0.064 Uiso 1 1 calc R
H5AB H 0.284387 -0.208057 0.635621 0.064 Uiso 1 1 calc R
C12B C 1.012(2) 0.6313(17) -0.1245(11) 0.037(3) Uani 1 1 d .
H12B H 1.119785 0.576697 -0.161245 0.044 Uiso 1 1 calc R
C12A C 0.524(2) 0.4007(17) 1.1150(11) 0.038(4) Uani 1 1 d .
H12A H 0.629980 0.458045 1.145814 0.046 Uiso 1 1 calc R
C2A C 0.246(2) 0.2871(16) 0.6357(10) 0.032(3) Uani 1 1 d .
C1B C 0.796(3) 0.5714(17) 0.3515(10) 0.037(4) Uani 1 1 d .
H1BA H 0.723326 0.555995 0.289245 0.044 Uiso 1 1 calc R
H1BB H 0.960824 0.555578 0.341826 0.044 Uiso 1 1 calc R
C5B C 0.936(3) 1.1213(19) 0.3470(11) 0.057(5) Uani 1 1 d .
H5BA H 1.089672 1.088709 0.351861 0.069 Uiso 1 1 calc R
H5BB H 0.890592 1.221592 0.361512 0.069 Uiso 1 1 calc R
C1A C 0.292(3) 0.2515(17) 0.5279(10) 0.041(4) Uani 1 1 d .
H1AA H 0.454016 0.223652 0.519166 0.050 Uiso 1 1 calc R
H1AB H 0.203493 0.162070 0.515011 0.050 Uiso 1 1 calc R
C2B C 0.746(2) 0.7414(18) 0.3763(10) 0.039(4) Uani 1 1 d .

loop_
_atom_site_aniso_label
_atom_site_aniso_U_11
_atom_site_aniso_U_22
_atom_site_aniso_U_33
_atom_site_aniso_U_23
_atom_site_aniso_U_13
_atom_site_aniso_U_12
Cl2A 0.0316(19) 0.0236(18) 0.049(2) 0.0018(14) -0.0047(15) -0.0004(14)
Cl1A 0.0206(18) 0.036(2) 0.059(2) 0.0053(16) -0.0026(15) 0.0029(15)
Cl1B 0.025(2) 0.042(2) 0.060(2) 0.0064(17) 0.0003(16) 0.0033(16)
Cl2B 0.036(2) 0.044(2) 0.047(2) -0.0032(16) -0.0026(16) 0.0006(16)
O1A 0.048(6) 0.028(6) 0.048(6) 0.003(5) -0.001(5) -0.012(5)
O1B 0.044(6) 0.045(7) 0.057(6) 0.003(5) -0.005(5) -0.001(5)
C9B 0.031(8) 0.021(7) 0.029(8) -0.007(6) -0.004(6) -0.007(6)
C9A 0.025(8) 0.016(7) 0.039(8) -0.007(6) -0.001(6) 0.007(6)
C6A 0.021(8) 0.017(7) 0.045(8) 0.004(6) 0.000(6) 0.001(6)
C15B 0.017(7) 0.028(8) 0.044(9) -0.005(7) -0.004(6) -0.002(6)
C8A 0.035(8) 0.023(8) 0.035(8) 0.001(6) 0.003(6) 0.002(6)
C4B 0.027(9) 0.030(9) 0.061(10) 0.002(7) -0.006(7) -0.006(7)
C14A 0.022(8) 0.019(7) 0.050(9) -0.006(6) 0.003(6) 0.004(6)
C14B 0.024(8) 0.027(8) 0.039(8) -0.003(6) 0.009(6) -0.007(6)
C10A 0.028(8) 0.040(9) 0.039(8) -0.001(7) -0.006(6) 0.005(7)
C3B 0.014(7) 0.024(8) 0.063(10) 0.000(7) -0.003(6) -0.002(6)
C15A 0.017(7) 0.026(8) 0.040(8) 0.003(6) -0.003(6) 0.009(6)
C6B 0.028(9) 0.032(9) 0.035(8) 0.009(7) -0.003(6) 0.002(7)
C7B 0.018(7) 0.024(8) 0.052(9) -0.015(7) -0.005(6) 0.003(6)
C7A 0.019(8) 0.016(7) 0.063(10) 0.004(7) -0.010(7) -0.001(6)
C13B 0.023(8) 0.032(8) 0.045(9) -0.012(7) -0.004(6) -0.004(6)
C8B 0.023(8) 0.031(9) 0.061(10) 0.003(7) -0.003(7) -0.005(7)
C3A 0.025(8) 0.026(8) 0.042(8) -0.006(6) -0.006(6) 0.000(6)
C13A 0.020(8) 0.035(9) 0.037(8) -0.003(7) -0.008(6) 0.003(6)
C11B 0.039(9) 0.025(8) 0.042(8) -0.011(6) -0.008(7) -0.009(7)
C4A 0.052(10) 0.028(9) 0.044(9) 0.002(7) -0.003(7) -0.001(8)
C11A 0.039(10) 0.055(11) 0.045(9) -0.011(8) -0.007(7) 0.007(8)
C10B 0.035(9) 0.034(9) 0.046(9) 0.007(7) -0.004(7) 0.004(7)
C5A 0.066(11) 0.028(9) 0.067(11) -0.007(8) -0.016(9) 0.010(8)
C12B 0.023(8) 0.035(9) 0.055(9) -0.015(7) 0.003(6) 0.006(7)
C12A 0.032(9) 0.029(8) 0.056(10) -0.014(7) -0.014(7) -0.004(7)
C2A 0.009(7) 0.033(8) 0.051(8) 0.003(7) -0.006(6) 0.001(6)
C1B 0.038(9) 0.042(9) 0.028(7) 0.005(7) 0.006(6) 0.003(7)
C5B 0.084(14) 0.032(10) 0.055(11) 0.002(8) -0.007(9) 0.002(10)
C1A 0.049(10) 0.030(8) 0.044(9) 0.003(7) -0.007(7) 0.002(7)
C2B 0.029(8) 0.046(10) 0.041(8) -0.001(7) 0.006(6) 0.008(7)

loop_
_atom_type_symbol
_atom_type_description
_atom_type_scat_dispersion_real
_atom_type_scat_dispersion_imag
_atom_type_scat_source
C C 0.0181 0.0091 'International Tables Vol C Tables 4.2.6.8 and 6.1.1.4'
H H 0.0000 0.0000 'International Tables Vol C Tables 4.2.6.8 and 6.1.1.4'
Cl Cl 0.3639 0.7018 'International Tables Vol C Tables 4.2.6.8 and 6.1.1.4'
O O 0.0492 0.0322 'International Tables Vol C Tables 4.2.6.8 and 6.1.1.4'

loop_
_exptl_crystal_face_index_h
_exptl_crystal_face_index_k
_exptl_crystal_face_index_l
_exptl_crystal_face_perp_dist
0 0 -9 0.0054
0 0 9 0.0054
-3 3 -1 0.0510
-1 -5 -1 0.0352
0 -5 0 0.0287
1 5 1 0.0222
4 1 2 0.0682
1 -2 8 0.0244
0 -3 7 0.0177
-2 -4 3 0.0437
2 -4 -5 0.0416
1 -5 -1 0.0290
2 3 6 0.0405

loop_
_geom_angle_atom_site_label_1
_geom_angle_atom_site_label_2
_geom_angle_atom_site_label_3
_geom_angle
C1A O1A H1A 109.5
C1B O1B H1B 109.5
C8B C9B C14B 117.5(11)
C10B C9B C14B 118.0(12)
C10B C9B C8B 124.5(12)
C8A C9A C14A 117.5(11)
C10A C9A C8A 122.5(13)
C10A C9A C14A 119.9(12)
C15A C6A C7A 116.2(12)
C15A C6A C3A 120.8(12)
C7A C6A C3A 122.8(12)
C14B C15B H15B 117.5
C6B C15B H15B 117.5
C6B C15B C14B 125.0(12)
C9A C8A H8A 119.1
C7A C8A C9A 121.8(13)
C7A C8A H8A 119.1
C3B C4B H4B 118.1
C5B C4B H4B 118.1
C5B C4B C3B 123.9(14)
C15A C14A C9A 118.8(12)
C15A C14A C13A 124.0(12)
C13A C14A C9A 117.2(12)
C15B C14B C9B 116.9(11)
C13B C14B C9B 117.8(12)
C13B C14B C15B 125.4(12)
C9A C10A H10A 119.4
C9A C10A C11A 121.1(14)
C11A C10A H10A 119.4
C4B C3B H3B 105.2
C4B C3B C6B 114.1(11)
C4B C3B C2B 111.3(12)
C6B C3B H3B 105.2
C6B C3B C2B 114.7(12)
C2B C3B H3B 105.2
C6A C15A C14A 123.8(12)
C6A C15A H15A 118.1
C14A C15A H15A 118.1
C15B C6B C3B 121.7(12)
C15B C6B C7B 117.5(12)
C7B C6B C3B 120.7(12)
C6B C7B H7B 119.8
C8B C7B C6B 120.3(12)
C8B C7B H7B 119.8
C6A C7A H7A 119.2
C8A C7A C6A 121.6(12)
C8A C7A H7A 119.2
C14B C13B H13B 118.6
C12B C13B C14B 122.8(13)
C12B C13B H13B 118.6
C9B C8B H8B 118.6
C7B C8B C9B 122.8(13)
C7B C8B H8B 118.6
C6A C3A H3A 105.9
C6A C3A C4A 114.2(12)
C6A C3A C2A 114.9(11)
C4A C3A H3A 105.9
C4A C3A C2A 109.4(11)
C2A C3A H3A 105.9
C14A C13A H13A 118.5
C12A C13A C14A 123.0(13)
C12A C13A H13A 118.5
C10B C11B H11B 120.7
C10B C11B C12B 118.6(13)
C12B C11B H11B 120.7
C3A C4A H4A 117.3
C5A C4A C3A 125.4(16)
C5A C4A H4A 117.3
C10A C11A H11A 120.3
C10A C11A C12A 119.4(14)
C12A C11A H11A 120.3
C9B C10B H10B 118.9
C11B C10B C9B 122.1(13)
C11B C10B H10B 118.9
C4A C5A H5AA 120.0
C4A C5A H5AB 120.0
H5AA C5A H5AB 120.0
C13B C12B C11B 120.8(13)
C13B C12B H12B 119.6
C11B C12B H12B 119.6
C13A C12A C11A 119.3(13)
C13A C12A H12A 120.4
C11A C12A H12A 120.4
Cl2A C2A Cl1A 107.1(7)
C3A C2A Cl2A 110.2(9)
C3A C2A Cl1A 109.9(9)
C1A C2A Cl2A 109.3(10)
C1A C2A Cl1A 108.7(9)
C1A C2A C3A 111.5(11)
O1B C1B H1BA 109.2
O1B C1B H1BB 109.2
O1B C1B C2B 112.1(11)
H1BA C1B H1BB 107.9
C2B C1B H1BA 109.2
C2B C1B H1BB 109.2
C4B C5B H5BA 120.0
C4B C5B H5BB 120.0
H5BA C5B H5BB 120.0
O1A C1A C2A 112.1(12)
O1A C1A H1AA 109.2
O1A C1A H1AB 109.2
C2A C1A H1AA 109.2
C2A C1A H1AB 109.2
H1AA C1A H1AB 107.9
Cl2B C2B Cl1B 108.0(7)
C3B C2B Cl1B 110.8(10)
C3B C2B Cl2B 110.0(11)
C3B C2B C1B 112.5(11)
C1B C2B Cl1B 107.6(10)
C1B C2B Cl2B 107.7(10)

loop_
_geom_bond_atom_site_label_1
_geom_bond_atom_site_label_2
_geom_bond_distance
Cl2A C2A 1.776(14)
Cl1A C2A 1.808(13)
Cl1B C2B 1.810(14)
Cl2B C2B 1.777(15)
O1A H1A 0.8200
O1A C1A 1.441(17)
O1B H1B 0.8200
O1B C1B 1.416(17)
C9B C14B 1.461(19)
C9B C8B 1.42(2)
C9B C10B 1.390(18)
C9A C8A 1.398(19)
C9A C14A 1.440(18)
C9A C10A 1.375(18)
C6A C15A 1.385(19)
C6A C7A 1.423(19)
C6A C3A 1.483(18)
C15B H15B 0.9300
C15B C14B 1.417(18)
C15B C6B 1.35(2)
C8A H8A 0.9300
C8A C7A 1.367(18)
C4B H4B 0.9300
C4B C3B 1.49(2)
C4B C5B 1.29(2)
C14A C15A 1.387(19)
C14A C13A 1.400(19)
C14B C13B 1.376(19)
C10A H10A 0.9300
C10A C11A 1.38(2)
C3B H3B 0.9800
C3B C6B 1.52(2)
C3B C2B 1.54(2)
C15A H15A 0.9300
C6B C7B 1.448(19)
C7B H7B 0.9300
C7B C8B 1.36(2)
C7A H7A 0.9300
C13B H13B 0.9300
C13B C12B 1.351(19)
C8B H8B 0.9300
C3A H3A 0.9800
C3A C4A 1.52(2)
C3A C2A 1.568(18)
C13A H13A 0.9300
C13A C12A 1.345(19)
C11B H11B 0.9300
C11B C10B 1.38(2)
C11B C12B 1.40(2)
C4A H4A 0.9300
C4A C5A 1.29(2)
C11A H11A 0.9300
C11A C12A 1.43(2)
C10B H10B 0.9300
C5A H5AA 0.9300
C5A H5AB 0.9300
C12B H12B 0.9300
C12A H12A 0.9300
C2A C1A 1.52(2)
C1B H1BA 0.9700
C1B H1BB 0.9700
C1B C2B 1.55(2)
C5B H5BA 0.9300
C5B H5BB 0.9300
C1A H1AA 0.9700
C1A H1AB 0.9700

loop_
_exptl_oxdiff_crystal_face_indexfrac_h
_exptl_oxdiff_crystal_face_indexfrac_k
_exptl_oxdiff_crystal_face_indexfrac_l
_exptl_oxdiff_crystal_face_x
_exptl_oxdiff_crystal_face_y
_exptl_oxdiff_crystal_face_z
0.0035 0.0076 -9.0068 0.2987 0.9954 0.0635
-0.0035 -0.0076 9.0068 -0.2987 -0.9954 -0.0635
-3.0005 2.9979 -1.0041 0.9412 -0.1407 0.2587
-0.9980 -4.9965 -1.0000 -0.5025 0.1151 0.7730
0.0016 -4.9970 0.0015 -0.6986 0.0736 0.5684
0.9980 4.9965 1.0000 0.5025 -0.1151 -0.7730
3.9988 0.9992 2.0045 -0.5785 0.0403 -0.9180
0.9975 -2.0052 8.0075 -0.7079 -0.7863 -0.0267
-0.0018 -3.0041 7.0062 -0.6515 -0.7301 0.2916
-1.9999 -4.0009 3.0019 -0.3325 -0.4110 0.8287
2.0032 -3.9926 -5.0009 -0.7189 0.7500 0.0949
1.0019 -4.9958 -0.9984 -0.8284 0.2532 0.3779
1.9967 2.9939 6.0053 -0.1059 -0.5696 -0.7785
